data_7011093
loop_
_publ_author_name
'Jin-Kui Tang'
'Li-Ya Wang'
'Lei Zhang'
'En-Qing Gao'
'Dai-Zheng Liao'
'Zong-Hui Jiang'
'Shi-Ping Yan'
'Peng Cheng'

_publ_section_title
;
 Heterobinuclear copper(II)--manganese(II) complexes behaving as
 three-dimensional supramolecular networks via both macrocyclic
 oxamido-bridges and hydrogen bonds
;
_journal_issue 8
_journal_name_full 'J. Chem. Soc., Dalton Trans.'
_journal_page_first 1607
_journal_page_last 1612
_journal_paper_doi 10.1039/b107418k
_journal_year 2002
_chemical_formula_sum 'C34 H37 Cl2 Cu Mn N8 O11.5'
_chemical_formula_weight 931.10
_chemical_name_systematic
; 
? 
;
_space_group_IT_number 15
_symmetry_cell_setting monoclinic
_symmetry_space_group_name_Hall '-C 2yc'
_symmetry_space_group_name_H-M 'C 1 2/c 1'
_atom_sites_solution_hydrogens geom
_atom_sites_solution_primary direct
_atom_sites_solution_secondary difmap
_audit_creation_method SHELXL-97
_cell_angle_alpha 90.00
_cell_angle_beta 97.25(3)
_cell_angle_gamma 90.00
_cell_formula_units_Z 8
_cell_length_a 31.133(6)
_cell_length_b 16.989(3)
_cell_length_c 14.827(3)
_cell_measurement_reflns_used 4249
_cell_measurement_temperature 293(2)
_cell_measurement_theta_max 25.03
_cell_measurement_theta_min 1.32
_cell_volume 7780(3)
_computing_cell_refinement 'Siemens SMART & SAINT'
_computing_data_collection 'Siemens SMART'
_computing_data_reduction 'Siemens XPREP'
_computing_molecular_graphics 'Siemens SHELXTL'
_computing_publication_material 'Siemens SHELXTL'
_computing_structure_refinement 'SHELXL-97 (Sheldrick, 1997)'
_computing_structure_solution 'SHELXS-97 (Sheldrick, 1990)'
_diffrn_ambient_temperature 293(2)
_diffrn_measured_fraction_theta_full 0.993
_diffrn_measured_fraction_theta_max 0.993
_diffrn_measurement_device_type 'CCD area detector'
_diffrn_measurement_method 'phi and omega scans'
_diffrn_radiation_monochromator graphite
_diffrn_radiation_source 'fine-focus sealed tube'
_diffrn_radiation_type MoK\a
_diffrn_radiation_wavelength 0.71073
_diffrn_reflns_av_R_equivalents 0.0409
_diffrn_reflns_av_sigmaI/netI 0.0559
_diffrn_reflns_limit_h_max 36
_diffrn_reflns_limit_h_min -35
_diffrn_reflns_limit_k_max 20
_diffrn_reflns_limit_k_min -17
_diffrn_reflns_limit_l_max 17
_diffrn_reflns_limit_l_min -8
_diffrn_reflns_number 11743
_diffrn_reflns_theta_full 25.02
_diffrn_reflns_theta_max 25.02
_diffrn_reflns_theta_min 1.89
_diffrn_standards_decay_% 0
_diffrn_standards_interval_count 0
_diffrn_standards_interval_time .
_diffrn_standards_number 0
_exptl_absorpt_coefficient_mu 1.080
_exptl_absorpt_correction_T_max 0.8309
_exptl_absorpt_correction_T_min 0.5662
_exptl_absorpt_correction_type empirical
_exptl_absorpt_process_details 'SADABS (Sheldrick, 1996)'
_exptl_crystal_colour Red
_exptl_crystal_density_diffrn 1.590
_exptl_crystal_density_method 'not measured'
_exptl_crystal_description Prism
_exptl_crystal_F_000 3816
_exptl_crystal_size_max .42
_exptl_crystal_size_mid .42
_exptl_crystal_size_min .24
_refine_diff_density_max 0.428
_refine_diff_density_min -0.408
_refine_diff_density_rms 0.076
_refine_ls_extinction_method none
_refine_ls_goodness_of_fit_ref 1.123
_refine_ls_hydrogen_treatment mixed
_refine_ls_matrix_type full
_refine_ls_number_parameters 532
_refine_ls_number_reflns 6716
_refine_ls_number_restraints 0
_refine_ls_restrained_S_all 1.123
_refine_ls_R_factor_all 0.1171
_refine_ls_R_factor_gt 0.0709
_refine_ls_shift/su_max 0.028
_refine_ls_shift/su_mean 0.002
_refine_ls_structure_factor_coef Fsqd
_refine_ls_weighting_details 'w=1/[\s^2^(Fo^2^)+(0.0384P)^2^+56.8006P] where P=(Fo^2^+2Fc^2^)/3'
_refine_ls_weighting_scheme calc
_refine_ls_wR_factor_gt 0.1389
_refine_ls_wR_factor_ref 0.1690
_reflns_number_gt 4515
_reflns_number_total 6716
_reflns_threshold_expression >2sigma(I)
_cod_data_source_file b107418k.txt
_cod_data_source_block 1
_cod_depositor_comments
;
The following automatic conversions were performed:
'_symmetry_cell_setting' value 'Monoclinic' changed to 'monoclinic'
according to '/home/saulius/struct/CIF-dictionaries/cif_core.dic'
dictionary named 'cif_core.dic' version 2.4.1 from 2010-06-29.

Automatic conversion script
Id: cif_fix_enum 1527 2010-12-29 10:47:43Z saulius 

The following automatic conversions were performed:

'_refine_ls_weighting_scheme' value 'calc
w=1/[\s^2^(Fo^2^)+(0.0384P)^2^+56.8006P] where P=(Fo^2^+2Fc^2^)/3'
was changed to 'calc'. New tag '_refine_ls_weighting_details' was
created. The value of the new tag was set to
'w=1/[\s^2^(Fo^2^)+(0.0384P)^2^+56.8006P] where P=(Fo^2^+2Fc^2^)/3'.

Automatic conversion script
Id: cif_fix_values 3143 2015-03-26 13:38:13Z robertas 
;
_cod_original_sg_symbol_H-M C2/c
_cod_original_formula_sum 'C34 H37 Cl2 Cu Mn N8 O11.50'
_cod_database_code 7011093

loop_
_symmetry_equiv_pos_as_xyz
'x, y, z'
'-x, y, -z+1/2'
'x+1/2, y+1/2, z'
'-x+1/2, y+1/2, -z+1/2'
'-x, -y, -z'
'x, -y, z-1/2'
'-x+1/2, -y+1/2, -z'
'x+1/2, -y+1/2, z-1/2'

loop_
_atom_site_label
_atom_site_type_symbol
_atom_site_fract_x
_atom_site_fract_y
_atom_site_fract_z
_atom_site_U_iso_or_equiv
_atom_site_adp_type
_atom_site_occupancy
_atom_site_calc_flag
_atom_site_refinement_flags
_atom_site_disorder_assembly
_atom_site_disorder_group
Cu1 Cu 0.37071(2) 0.11453(5) 0.36756(5) 0.0509(2) Uani 1 d . . .
Mn1 Mn 0.38639(3) 0.32227(6) 0.09614(7) 0.0506(3) Uani 1 d . . .
N1 N 0.40040(16) 0.1220(3) 0.2608(3) 0.0471(12) Uani 1 d . . .
N2 N 0.35067(16) 0.2208(3) 0.3338(3) 0.0495(13) Uani 1 d . . .
N3 N 0.3305(2) 0.1003(4) 0.4616(4) 0.0704(17) Uani 1 d . . .
N4 N 0.3978(2) 0.0133(4) 0.4137(4) 0.0710(17) Uani 1 d . . .
N5 N 0.31656(17) 0.3343(3) 0.0314(4) 0.0526(13) Uani 1 d . . .
N6 N 0.38528(16) 0.2927(3) -0.0524(3) 0.0505(13) Uani 1 d . . .
N7 N 0.45912(17) 0.3449(4) 0.1163(4) 0.0564(14) Uani 1 d . . .
N8 N 0.3960(2) 0.4547(3) 0.1008(4) 0.0628(15) Uani 1 d . . .
O1 O 0.39999(15) 0.2024(3) 0.1349(3) 0.0565(12) Uani 1 d . . .
O2 O 0.36137(14) 0.3143(3) 0.2256(3) 0.0544(11) Uani 1 d . . .
C1 C 0.4260(2) 0.0604(4) 0.2235(5) 0.065(2) Uani 1 d . . .
H1A H 0.4477 0.0844 0.1918 0.080 Uiso 1 d R . .
H1B H 0.4072 0.0301 0.1804 0.080 Uiso 1 d R . .
C2 C 0.39050(18) 0.1851(4) 0.2129(4) 0.0452(15) Uani 1 d . . .
C3 C 0.36506(18) 0.2462(4) 0.2608(4) 0.0433(14) Uani 1 d . . .
C4 C 0.3279(2) 0.2748(5) 0.3872(5) 0.067(2) Uani 1 d . . .
H4A H 0.3112 0.3107 0.3469 0.080 Uiso 1 d R . .
H4B H 0.3490 0.3048 0.4257 0.080 Uiso 1 d R . .
C5 C 0.2998(3) 0.2352(6) 0.4465(6) 0.093(3) Uani 1 d . . .
H5A H 0.2760 0.2136 0.4067 0.080 Uiso 1 d R . .
H5B H 0.2881 0.2741 0.4835 0.080 Uiso 1 d R . .
C6 C 0.3175(3) 0.1699(6) 0.5054(6) 0.096(3) Uani 1 d . . .
H6A H 0.3425 0.1902 0.5428 0.080 Uiso 1 d R . .
H6B H 0.2967 0.1555 0.5450 0.080 Uiso 1 d R . .
C7 C 0.3456(3) 0.0341(6) 0.5189(6) 0.088(3) Uani 1 d . . .
H7A H 0.3216 0.0101 0.5432 0.080 Uiso 1 d R . .
H7B H 0.3655 0.0532 0.5690 0.080 Uiso 1 d R . .
C8 C 0.3682(3) -0.0251(5) 0.4683(6) 0.078(2) Uani 1 d . . .
H8A H 0.3841 -0.0612 0.5097 0.080 Uiso 1 d R . .
H8B H 0.3470 -0.0545 0.4294 0.080 Uiso 1 d R . .
C9 C 0.4169(3) -0.0364(5) 0.3500(6) 0.077(2) Uani 1 d . . .
H9A H 0.3942 -0.0600 0.3089 0.080 Uiso 1 d R . .
H9B H 0.4325 -0.0780 0.3834 0.080 Uiso 1 d R . .
C10 C 0.4462(3) 0.0048(5) 0.2938(6) 0.087(3) Uani 1 d . . .
H10A H 0.4658 0.0355 0.3348 0.080 Uiso 1 d R . .
H10B H 0.4631 -0.0333 0.2658 0.080 Uiso 1 d R . .
C11 C 0.2827(2) 0.3529(4) 0.0737(5) 0.0592(18) Uani 1 d . . .
H11A H 0.2875 0.3612 0.1382 0.080 Uiso 1 d R . .
C12 C 0.2406(2) 0.3600(4) 0.0293(6) 0.0642(19) Uani 1 d . . .
H12A H 0.2172 0.3747 0.0622 0.080 Uiso 1 d R . .
C13 C 0.2331(2) 0.3465(4) -0.0620(6) 0.068(2) Uani 1 d . . .
H13A H 0.2043 0.3500 -0.0939 0.080 Uiso 1 d R . .
C14 C 0.2679(2) 0.3261(4) -0.1095(5) 0.0573(17) Uani 1 d . . .
C15 C 0.2628(2) 0.3076(5) -0.2039(5) 0.072(2) Uani 1 d . . .
H15A H 0.2346 0.3121 -0.2382 0.080 Uiso 1 d R . .
C16 C 0.2963(3) 0.2841(5) -0.2442(6) 0.080(2) Uani 1 d . . .
H16A H 0.2917 0.2708 -0.3077 0.080 Uiso 1 d R . .
C17 C 0.3392(2) 0.2772(4) -0.1962(5) 0.0602(18) Uani 1 d . . .
C18 C 0.3753(2) 0.2510(5) -0.2347(5) 0.069(2) Uani 1 d . . .
H18A H 0.3719 0.2349 -0.2973 0.080 Uiso 1 d R . .
C19 C 0.4149(2) 0.2473(4) -0.1841(5) 0.0643(19) Uani 1 d . . .
H19A H 0.4399 0.2299 -0.2106 0.080 Uiso 1 d R . .
C20 C 0.4181(2) 0.2690(4) -0.0931(5) 0.0594(18) Uani 1 d . . .
H20A H 0.4461 0.2674 -0.0575 0.080 Uiso 1 d R . .
C21 C 0.3095(2) 0.3207(4) -0.0597(4) 0.0492(15) Uani 1 d . . .
C22 C 0.34564(19) 0.2972(4) -0.1040(4) 0.0465(15) Uani 1 d . . .
C31 C 0.4896(2) 0.2909(5) 0.1237(5) 0.073(2) Uani 1 d . . .
H31A H 0.4809 0.2367 0.1223 0.080 Uiso 1 d R . .
C32 C 0.5336(3) 0.3089(7) 0.1332(6) 0.088(3) Uani 1 d . . .
H32A H 0.5549 0.2677 0.1391 0.080 Uiso 1 d R . .
C33 C 0.5460(3) 0.3856(7) 0.1356(6) 0.090(3) Uani 1 d . . .
H33A H 0.5762 0.3990 0.1416 0.080 Uiso 1 d R . .
C34 C 0.5151(3) 0.4453(6) 0.1282(5) 0.073(2) Uani 1 d . . .
C35 C 0.5246(3) 0.5270(7) 0.1301(6) 0.096(3) Uani 1 d . . .
H35A H 0.5544 0.5433 0.1391 0.080 Uiso 1 d R . .
C36 C 0.4942(3) 0.5809(6) 0.1214(6) 0.092(3) Uani 1 d . . .
H36A H 0.5020 0.6355 0.1203 0.080 Uiso 1 d R . .
C37 C 0.4493(3) 0.5596(5) 0.1115(5) 0.074(2) Uani 1 d . . .
C38 C 0.4158(4) 0.6137(5) 0.1026(7) 0.097(3) Uani 1 d . . .
H38A H 0.4222 0.6690 0.1037 0.080 Uiso 1 d R . .
C39 C 0.3740(4) 0.5888(6) 0.0941(7) 0.104(3) Uani 1 d . . .
H39A H 0.3505 0.6258 0.0861 0.080 Uiso 1 d R . .
C40 C 0.3654(3) 0.5088(5) 0.0933(7) 0.090(3) Uani 1 d . . .
H40A H 0.3358 0.4913 0.0876 0.080 Uiso 1 d R . .
C41 C 0.4381(2) 0.4801(5) 0.1098(5) 0.0616(19) Uani 1 d . . .
C42 C 0.4711(2) 0.4214(5) 0.1192(4) 0.0605(19) Uani 1 d . . .
Cl1 Cl 0.27505(8) -0.02301(14) 0.23992(15) 0.0823(6) Uani 1 d . . .
O11 O 0.2510(3) 0.0010(5) 0.3103(6) 0.171(4) Uani 1 d . . .
O12 O 0.3077(2) 0.0340(4) 0.2367(5) 0.123(2) Uani 1 d . . .
O13 O 0.2487(3) -0.0212(5) 0.1570(5) 0.144(3) Uani 1 d . . .
O14 O 0.2926(3) -0.0964(4) 0.2589(6) 0.164(4) Uani 1 d . . .
Cl2 Cl 0.45930(6) 0.15627(12) -0.43249(14) 0.0694(5) Uani 1 d . . .
O21 O 0.4258(2) 0.1851(4) -0.4946(6) 0.136(3) Uani 1 d . . .
O22 O 0.4935(5) 0.1488(10) -0.4922(11) 0.129(5) Uani 0.50 d P . .
O22' O 0.4306(6) 0.1476(13) -0.3606(11) 0.163(7) Uani 0.50 d P . .
O23 O 0.4823(3) 0.2097(6) -0.3835(8) 0.193(5) Uani 1 d . . .
O24 O 0.4618(3) 0.0771(5) -0.4228(7) 0.174(4) Uani 1 d . . .
O4 O 0.3526(3) 0.4775(6) 0.3169(7) 0.179(4) Uani 1 d . . .
O5 O 0.2328(5) 0.0738(10) 0.4616(12) 0.141(6) Uani 0.50 d P . .

loop_
_atom_site_aniso_label
_atom_site_aniso_U_11
_atom_site_aniso_U_22
_atom_site_aniso_U_33
_atom_site_aniso_U_23
_atom_site_aniso_U_13
_atom_site_aniso_U_12
Cu1 0.0470(5) 0.0612(5) 0.0445(4) 0.0045(4) 0.0053(3) 0.0003(4)
Mn1 0.0461(6) 0.0574(6) 0.0467(6) 0.0052(5) -0.0004(4) 0.0013(5)
N1 0.047(3) 0.051(3) 0.042(3) -0.002(3) 0.004(2) 0.001(3)
N2 0.044(3) 0.063(4) 0.042(3) 0.000(3) 0.004(2) 0.007(3)
N3 0.064(4) 0.087(5) 0.064(4) 0.021(4) 0.023(3) 0.005(3)
N4 0.083(4) 0.064(4) 0.068(4) 0.020(3) 0.014(3) 0.005(3)
N5 0.046(3) 0.059(4) 0.052(3) 0.006(3) 0.001(3) -0.001(3)
N6 0.043(3) 0.060(3) 0.047(3) 0.004(3) 0.001(2) 0.000(3)
N7 0.048(3) 0.073(4) 0.047(3) 0.003(3) -0.001(2) 0.004(3)
N8 0.068(4) 0.054(4) 0.065(4) 0.002(3) 0.001(3) 0.001(3)
O1 0.072(3) 0.057(3) 0.043(3) 0.005(2) 0.015(2) 0.010(2)
O2 0.059(3) 0.053(3) 0.050(3) 0.005(2) 0.003(2) 0.013(2)
C1 0.081(5) 0.057(4) 0.059(4) -0.002(4) 0.019(4) 0.015(4)
C2 0.037(3) 0.056(4) 0.041(4) 0.000(3) -0.002(3) 0.002(3)
C3 0.037(3) 0.056(4) 0.035(3) -0.004(3) -0.004(3) 0.000(3)
C4 0.066(5) 0.087(6) 0.048(4) -0.007(4) 0.010(3) 0.015(4)
C5 0.086(6) 0.125(8) 0.074(6) 0.004(6) 0.034(5) 0.031(6)
C6 0.082(6) 0.146(9) 0.064(5) 0.017(6) 0.026(5) 0.034(6)
C7 0.089(6) 0.110(7) 0.068(5) 0.026(5) 0.026(5) 0.003(5)
C8 0.073(5) 0.081(6) 0.078(6) 0.026(5) -0.002(4) -0.016(5)
C9 0.082(6) 0.058(5) 0.089(6) 0.005(4) 0.007(5) 0.002(4)
C10 0.098(7) 0.074(6) 0.092(6) 0.007(5) 0.025(5) 0.030(5)
C11 0.049(4) 0.064(4) 0.064(4) 0.005(4) 0.004(3) 0.001(3)
C12 0.047(4) 0.065(5) 0.081(5) 0.002(4) 0.008(4) 0.010(3)
C13 0.048(4) 0.065(5) 0.090(6) -0.004(4) 0.000(4) 0.005(4)
C14 0.056(4) 0.047(4) 0.066(5) 0.002(3) -0.005(3) 0.001(3)
C15 0.054(4) 0.080(5) 0.073(5) -0.011(4) -0.022(4) 0.018(4)
C16 0.076(6) 0.093(6) 0.065(5) -0.019(5) -0.020(4) 0.019(5)
C17 0.063(4) 0.064(5) 0.050(4) 0.000(4) -0.006(3) 0.006(4)
C18 0.075(5) 0.080(5) 0.049(4) -0.004(4) 0.000(4) 0.009(4)
C19 0.059(5) 0.071(5) 0.061(5) 0.001(4) 0.005(4) 0.006(4)
C20 0.046(4) 0.075(5) 0.057(4) 0.001(4) 0.006(3) -0.001(4)
C21 0.046(4) 0.044(4) 0.055(4) 0.006(3) -0.004(3) 0.004(3)
C22 0.041(3) 0.046(4) 0.050(4) 0.005(3) -0.006(3) -0.003(3)
C31 0.060(5) 0.093(6) 0.062(5) 0.001(4) -0.007(4) 0.018(4)
C32 0.051(5) 0.133(9) 0.076(6) -0.003(6) -0.006(4) 0.022(5)
C33 0.051(5) 0.146(9) 0.071(6) -0.011(6) -0.003(4) -0.007(6)
C34 0.065(5) 0.107(7) 0.045(4) -0.004(4) 0.003(4) -0.015(5)
C35 0.067(6) 0.135(10) 0.087(7) -0.003(6) 0.009(5) -0.036(6)
C36 0.084(7) 0.104(8) 0.088(6) 0.001(6) 0.006(5) -0.050(6)
C37 0.089(6) 0.068(5) 0.067(5) 0.000(4) 0.013(4) -0.012(5)
C38 0.129(9) 0.056(5) 0.106(7) 0.006(5) 0.016(6) -0.029(6)
C39 0.106(8) 0.070(6) 0.135(9) 0.008(6) 0.006(7) 0.004(6)
C40 0.070(6) 0.066(6) 0.131(8) 0.006(5) 0.003(5) 0.003(5)
C41 0.062(5) 0.069(5) 0.051(4) 0.003(4) -0.004(3) -0.020(4)
C42 0.055(4) 0.086(6) 0.038(4) 0.001(4) -0.003(3) -0.010(4)
Cl1 0.0911(15) 0.0853(16) 0.0698(14) 0.0073(12) 0.0076(12) -0.0041(13)
O11 0.218(10) 0.164(8) 0.153(8) 0.036(6) 0.110(7) 0.046(7)
O12 0.103(5) 0.121(6) 0.141(6) 0.014(5) -0.003(4) -0.032(4)
O13 0.127(6) 0.176(8) 0.116(6) 0.000(5) -0.031(5) -0.034(6)
O14 0.249(11) 0.075(5) 0.165(8) 0.015(5) 0.019(7) 0.038(6)
Cl2 0.0663(12) 0.0639(13) 0.0729(13) -0.0005(10) -0.0106(10) -0.0043(10)
O21 0.105(5) 0.123(6) 0.163(7) 0.048(5) -0.057(5) -0.021(4)
O22 0.124(12) 0.145(13) 0.125(12) 0.023(10) 0.038(10) 0.050(10)
O22' 0.155(15) 0.23(2) 0.114(12) -0.020(13) 0.073(11) -0.039(15)
O23 0.152(8) 0.154(8) 0.248(12) -0.060(8) -0.072(8) -0.025(7)
O24 0.186(9) 0.105(6) 0.204(10) 0.028(6) -0.076(8) 0.006(6)
O4 0.129(7) 0.201(10) 0.202(10) 0.010(8) -0.003(7) 0.011(7)
O5 0.095(10) 0.140(13) 0.180(16) -0.019(11) -0.016(10) -0.025(9)

loop_
_atom_type_symbol
_atom_type_description
_atom_type_scat_dispersion_real
_atom_type_scat_dispersion_imag
_atom_type_scat_source
C C 0.0033 0.0016 'International Tables Vol C Tables 4.2.6.8 and 6.1.1.4'
H H 0.0000 0.0000 'International Tables Vol C Tables 4.2.6.8 and 6.1.1.4'
N N 0.0061 0.0033 'International Tables Vol C Tables 4.2.6.8 and 6.1.1.4'
O O 0.0106 0.0060 'International Tables Vol C Tables 4.2.6.8 and 6.1.1.4'
Cl Cl 0.1484 0.1585 'International Tables Vol C Tables 4.2.6.8 and 6.1.1.4'
Mn Mn 0.3368 0.7283 'International Tables Vol C Tables 4.2.6.8 and 6.1.1.4'
Cu Cu 0.3201 1.2651 'International Tables Vol C Tables 4.2.6.8 and 6.1.1.4'

loop_
_geom_angle_atom_site_label_1
_geom_angle_atom_site_label_2
_geom_angle_atom_site_label_3
_geom_angle
_geom_angle_site_symmetry_1
_geom_angle_site_symmetry_3
_geom_angle_publ_flag
N1 Cu1 N2 84.2(2) . . ?
N1 Cu1 N4 96.4(2) . . ?
N2 Cu1 N4 171.9(2) . . ?
N1 Cu1 N3 169.3(2) . . ?
N2 Cu1 N3 94.8(2) . . ?
N4 Cu1 N3 86.0(3) . . ?
O1 Mn1 O2 77.50(16) . . ?
O1 Mn1 N6 91.62(18) . . ?
O2 Mn1 N6 152.75(18) . . ?
O1 Mn1 N8 155.9(2) . . ?
O2 Mn1 N8 95.5(2) . . ?
N6 Mn1 N8 103.7(2) . . ?
O1 Mn1 N5 110.18(19) . . ?
O2 Mn1 N5 87.04(18) . . ?
N6 Mn1 N5 73.22(19) . . ?
N8 Mn1 N5 92.3(2) . . ?
O1 Mn1 N7 88.1(2) . . ?
O2 Mn1 N7 110.92(18) . . ?
N6 Mn1 N7 93.34(19) . . ?
N8 Mn1 N7 72.7(2) . . ?
N5 Mn1 N7 157.2(2) . . ?
C2 N1 C1 119.0(5) . . ?
C2 N1 Cu1 113.3(4) . . ?
C1 N1 Cu1 126.9(4) . . ?
C3 N2 C4 119.3(6) . . ?
C3 N2 Cu1 112.9(4) . . ?
C4 N2 Cu1 127.2(4) . . ?
C6 N3 C7 117.6(7) . . ?
C6 N3 Cu1 116.9(5) . . ?
C7 N3 Cu1 108.5(5) . . ?
C9 N4 C8 116.2(6) . . ?
C9 N4 Cu1 117.9(5) . . ?
C8 N4 Cu1 107.9(5) . . ?
C11 N5 C21 118.0(6) . . ?
C11 N5 Mn1 126.5(5) . . ?
C21 N5 Mn1 115.5(4) . . ?
C20 N6 C22 117.3(6) . . ?
C20 N6 Mn1 126.9(4) . . ?
C22 N6 Mn1 115.8(4) . . ?
C31 N7 C42 118.3(7) . . ?
C31 N7 Mn1 126.0(5) . . ?
C42 N7 Mn1 115.7(5) . . ?
C40 N8 C41 117.4(7) . . ?
C40 N8 Mn1 126.6(5) . . ?
C41 N8 Mn1 116.0(5) . . ?
C2 O1 Mn1 113.9(4) . . ?
C3 O2 Mn1 113.5(4) . . ?
N1 C1 C10 113.0(6) . . ?
O1 C2 N1 128.7(6) . . ?
O1 C2 C3 117.4(6) . . ?
N1 C2 C3 113.9(5) . . ?
O2 C3 N2 128.7(6) . . ?
O2 C3 C2 116.9(5) . . ?
N2 C3 C2 114.4(6) . . ?
N2 C4 C5 113.8(7) . . ?
C6 C5 C4 119.2(7) . . ?
N3 C6 C5 117.3(7) . . ?
N3 C7 C8 111.6(7) . . ?
N4 C8 C7 110.5(7) . . ?
N4 C9 C10 115.0(7) . . ?
C9 C10 C1 117.2(7) . . ?
N5 C11 C12 123.4(7) . . ?
C13 C12 C11 119.2(7) . . ?
C12 C13 C14 119.4(7) . . ?
C13 C14 C21 117.9(7) . . ?
C13 C14 C15 123.3(7) . . ?
C21 C14 C15 118.8(7) . . ?
C16 C15 C14 120.9(7) . . ?
C15 C16 C17 122.3(7) . . ?
C18 C17 C22 117.0(6) . . ?
C18 C17 C16 124.7(7) . . ?
C22 C17 C16 118.3(7) . . ?
C19 C18 C17 120.6(7) . . ?
C18 C19 C20 118.1(7) . . ?
N6 C20 C19 124.2(6) . . ?
N5 C21 C14 122.1(6) . . ?
N5 C21 C22 117.7(5) . . ?
C14 C21 C22 120.1(6) . . ?
N6 C22 C17 122.7(6) . . ?
N6 C22 C21 117.7(6) . . ?
C17 C22 C21 119.5(6) . . ?
N7 C31 C32 123.1(9) . . ?
C33 C32 C31 119.1(9) . . ?
C32 C33 C34 120.3(8) . . ?
C33 C34 C35 124.8(9) . . ?
C33 C34 C42 116.7(8) . . ?
C35 C34 C42 118.6(9) . . ?
C36 C35 C34 122.4(9) . . ?
C35 C36 C37 121.1(9) . . ?
C41 C37 C38 117.3(8) . . ?
C41 C37 C36 119.0(9) . . ?
C38 C37 C36 123.7(9) . . ?
C39 C38 C37 120.2(9) . . ?
C38 C39 C40 119.3(10) . . ?
N8 C40 C39 123.0(9) . . ?
N8 C41 C37 122.8(8) . . ?
N8 C41 C42 117.2(6) . . ?
C37 C41 C42 120.0(7) . . ?
N7 C42 C34 122.6(8) . . ?
N7 C42 C41 118.4(6) . . ?
C34 C42 C41 119.0(8) . . ?
O14 Cl1 O13 112.1(6) . . ?
O14 Cl1 O12 111.2(6) . . ?
O13 Cl1 O12 107.6(5) . . ?
O14 Cl1 O11 110.0(6) . . ?
O13 Cl1 O11 109.6(6) . . ?
O12 Cl1 O11 106.1(6) . . ?
O23 Cl2 O24 127.3(6) . . ?
O23 Cl2 O21 115.6(6) . . ?
O24 Cl2 O21 116.7(5) . . ?
O23 Cl2 O22 90.4(9) . . ?
O24 Cl2 O22 86.6(8) . . ?
O21 Cl2 O22 99.8(7) . . ?
O23 Cl2 O22' 90.4(9) . . ?
O24 Cl2 O22' 81.8(9) . . ?
O21 Cl2 O22' 92.4(9) . . ?
O22 Cl2 O22' 166.0(10) . . ?

loop_
_geom_bond_atom_site_label_1
_geom_bond_atom_site_label_2
_geom_bond_distance
_geom_bond_site_symmetry_2
_geom_bond_publ_flag
Cu1 N1 1.935(5) . ?
Cu1 N2 1.955(5) . ?
Cu1 N4 1.997(6) . ?
Cu1 N3 2.002(6) . ?
Mn1 O1 2.143(4) . ?
Mn1 O2 2.165(4) . ?
Mn1 N6 2.254(5) . ?
Mn1 N8 2.269(6) . ?
Mn1 N5 2.273(5) . ?
Mn1 N7 2.279(6) . ?
N1 C2 1.301(8) . ?
N1 C1 1.466(8) . ?
N2 C3 1.296(8) . ?
N2 C4 1.453(8) . ?
N3 C6 1.433(11) . ?
N3 C7 1.450(10) . ?
N4 C9 1.450(10) . ?
N4 C8 1.457(9) . ?
N5 C11 1.331(8) . ?
N5 C21 1.360(8) . ?
N6 C20 1.316(8) . ?
N6 C22 1.370(7) . ?
N7 C31 1.316(9) . ?
N7 C42 1.351(9) . ?
N8 C40 1.321(9) . ?
N8 C41 1.369(9) . ?
O1 C2 1.265(7) . ?
O2 C3 1.267(7) . ?
C1 C10 1.486(10) . ?
C2 C3 1.534(8) . ?
C4 C5 1.479(11) . ?
C5 C6 1.475(11) . ?
C7 C8 1.485(11) . ?
C9 C10 1.486(11) . ?
C11 C12 1.395(9) . ?
C12 C13 1.364(10) . ?
C13 C14 1.408(10) . ?
C14 C21 1.410(9) . ?
C14 C15 1.424(10) . ?
C15 C16 1.326(11) . ?
C16 C17 1.438(10) . ?
C17 C18 1.396(10) . ?
C17 C22 1.398(9) . ?
C18 C19 1.362(10) . ?
C19 C20 1.390(9) . ?
C21 C22 1.430(9) . ?
C31 C32 1.393(11) . ?
C32 C33 1.359(12) . ?
C33 C34 1.392(12) . ?
C34 C35 1.418(13) . ?
C34 C42 1.418(10) . ?
C35 C36 1.312(13) . ?
C36 C37 1.433(12) . ?
C37 C41 1.394(10) . ?
C37 C38 1.384(12) . ?
C38 C39 1.359(13) . ?
C39 C40 1.386(12) . ?
C41 C42 1.427(10) . ?
Cl1 O14 1.376(7) . ?
Cl1 O13 1.389(7) . ?
Cl1 O12 1.409(7) . ?
Cl1 O11 1.419(8) . ?
Cl2 O23 1.317(8) . ?
Cl2 O24 1.354(8) . ?
Cl2 O21 1.390(6) . ?
Cl2 O22 1.474(14) . ?
Cl2 O22' 1.483(14) . ?
